data_7220769
loop_
_publ_author_name
'chen, lizhuang'
'Cao, Xing-Xing'
'Huang, Deng-Deng'
'Pan, Qi-Jian'

_publ_section_title
;
 Temperature-induced reversible structural phase transition of
 1,4-dimethyl-1,4-diazabicyclo[2.2.2]octane bis(perchlorate)
;
_journal_name_full 'RSC Adv.'
_journal_paper_doi 10.1039/C5RA07526B
_journal_year 2015
_chemical_formula_sum 'C24 H54 Cl6 N6 O24'
_chemical_formula_weight 1023.43
_chemical_name_systematic
;
 ?
;
_space_group_IT_number 14
_symmetry_cell_setting monoclinic
_symmetry_space_group_name_Hall '-P 2yn'
_symmetry_space_group_name_H-M 'P 1 21/n 1'
_atom_sites_solution_hydrogens geom
_atom_sites_solution_primary direct
_atom_sites_solution_secondary difmap
_audit_creation_method SHELXL-97
_audit_update_record
;
2015-01-20 deposited with the CCDC.
2015-06-12 downloaded from the CCDC.
;
_cell_angle_alpha 90.00
_cell_angle_beta 90.719(2)
_cell_angle_gamma 90.00
_cell_formula_units_Z 4
_cell_length_a 13.365(3)
_cell_length_b 15.240(3)
_cell_length_c 20.431(4)
_cell_measurement_temperature 296(2)
_cell_volume 4161.1(15)
_computing_structure_refinement 'SHELXL-97 (Sheldrick, 1997)'
_diffrn_ambient_temperature 296(2)
_diffrn_measured_fraction_theta_full 0.993
_diffrn_measured_fraction_theta_max 0.993
_diffrn_measurement_device_type 'CCD area detector'
_diffrn_measurement_method 'phi and omega scans'
_diffrn_radiation_monochromator graphite
_diffrn_radiation_source 'fine-focus sealed tube'
_diffrn_radiation_type MoK\a
_diffrn_radiation_wavelength 0.71073
_diffrn_reflns_av_R_equivalents 0.0298
_diffrn_reflns_av_unetI/netI 0.0281
_diffrn_reflns_limit_h_max 14
_diffrn_reflns_limit_h_min -16
_diffrn_reflns_limit_k_max 18
_diffrn_reflns_limit_k_min -18
_diffrn_reflns_limit_l_max 24
_diffrn_reflns_limit_l_min -24
_diffrn_reflns_number 31453
_diffrn_reflns_theta_full 25.60
_diffrn_reflns_theta_max 25.60
_diffrn_reflns_theta_min 1.00
_exptl_absorpt_coefficient_mu 0.507
_exptl_absorpt_correction_T_max 0.9054
_exptl_absorpt_correction_T_min 0.8627
_exptl_absorpt_correction_type multi-scan
_exptl_absorpt_process_details sadabs
_exptl_crystal_density_diffrn 1.634
_exptl_crystal_density_method 'not measured'
_exptl_crystal_F_000 2136
_exptl_crystal_size_max 0.30
_exptl_crystal_size_mid 0.30
_exptl_crystal_size_min 0.20
_refine_diff_density_max 1.478
_refine_diff_density_min -0.768
_refine_diff_density_rms 0.089
_refine_ls_extinction_method none
_refine_ls_goodness_of_fit_ref 1.104
_refine_ls_hydrogen_treatment constr
_refine_ls_matrix_type full
_refine_ls_number_parameters 613
_refine_ls_number_reflns 7776
_refine_ls_number_restraints 54
_refine_ls_restrained_S_all 1.122
_refine_ls_R_factor_all 0.0747
_refine_ls_R_factor_gt 0.0643
_refine_ls_shift/su_max 0.002
_refine_ls_shift/su_mean 0.000
_refine_ls_structure_factor_coef Fsqd
_refine_ls_weighting_details 'calc w=1/[\s^2^(Fo^2^)+(0.0585P)^2^+15.3589P] where P=(Fo^2^+2Fc^2^)/3'
_refine_ls_weighting_scheme calc
_refine_ls_wR_factor_gt 0.1542
_refine_ls_wR_factor_ref 0.1639
_reflns_number_gt 6897
_reflns_number_total 7776
_reflns_threshold_expression >2sigma(I)
_cod_data_source_file c5ra07526b2.cif
_cod_data_source_block 111
_cod_depositor_comments
;
The following automatic conversions were performed:

'_symmetry_cell_setting' value 'Monoclinic' changed to 'monoclinic'
according to
/usr/data/users/saulius/crontab/automatic-downloads/rss-feeds/RSC/lib/dictionaries/cif_core.dic
dictionary named 'cif_core.dic' version 2.4.2 from 2011-04-26.

Automatic conversion script
Id: cif_fix_values 3271 2015-04-21 07:52:19Z andrius 
;
_cod_original_cell_volume 4161.2(14)
_cod_original_sg_symbol_H-M 'P2(1)/n  '
_cod_database_code 7220769

loop_
_symmetry_equiv_pos_as_xyz
'x, y, z'
'-x+1/2, y+1/2, -z+1/2'
'-x, -y, -z'
'x-1/2, -y-1/2, z-1/2'

loop_
_atom_site_label
_atom_site_type_symbol
_atom_site_fract_x
_atom_site_fract_y
_atom_site_fract_z
_atom_site_U_iso_or_equiv
_atom_site_adp_type
_atom_site_occupancy
_atom_site_symmetry_multiplicity
_atom_site_calc_flag
_atom_site_refinement_flags
_atom_site_disorder_assembly
_atom_site_disorder_group
C1 C 0.0428(4) 0.7499(4) 0.2497(3) 0.0409(13) Uani 1 1 d . . .
H1A H 0.0060 0.7490 0.2091 0.061 Uiso 1 1 calc R . .
H1B H 0.0289 0.8035 0.2726 0.061 Uiso 1 1 calc R . .
H1C H 0.0233 0.7008 0.2761 0.061 Uiso 1 1 calc R . .
C2 C 0.4491(4) 0.7357(4) 0.2023(4) 0.0470(15) Uani 1 1 d . . .
H2A H 0.4811 0.7867 0.2206 0.070 Uiso 1 1 calc R . .
H2B H 0.4603 0.7338 0.1560 0.070 Uiso 1 1 calc R . .
H2C H 0.4766 0.6839 0.2224 0.070 Uiso 1 1 calc R . .
C3 C 0.1851(4) 0.8258(3) 0.2002(3) 0.0265(11) Uani 1 1 d . . .
H3A H 0.1404 0.8368 0.1634 0.032 Uiso 1 1 calc R . .
H3B H 0.1828 0.8761 0.2292 0.032 Uiso 1 1 calc R . .
C4 C 0.2905(4) 0.8128(3) 0.1761(3) 0.0351(13) Uani 1 1 d . . .
H4A H 0.2891 0.7981 0.1299 0.042 Uiso 1 1 calc R . .
H4B H 0.3285 0.8666 0.1817 0.042 Uiso 1 1 calc R . .
C5 C 0.2112(4) 0.7381(3) 0.2995(3) 0.0306(11) Uani 1 1 d . . .
H5A H 0.2027 0.6803 0.3186 0.037 Uiso 1 1 calc R . .
H5B H 0.1874 0.7814 0.3304 0.037 Uiso 1 1 calc R . .
C6 C 0.3210(4) 0.7540(3) 0.2855(3) 0.0341(12) Uani 1 1 d . . .
H6A H 0.3389 0.8136 0.2975 0.041 Uiso 1 1 calc R . .
H6B H 0.3620 0.7141 0.3113 0.041 Uiso 1 1 calc R . .
C7 C 0.1767(4) 0.6655(3) 0.1955(2) 0.0261(11) Uani 1 1 d . . .
H7A H 0.1495 0.6727 0.1516 0.031 Uiso 1 1 calc R . .
H7B H 0.1473 0.6134 0.2146 0.031 Uiso 1 1 calc R . .
C8 C 0.2897(4) 0.6555(3) 0.1929(3) 0.0290(11) Uani 1 1 d . . .
H8A H 0.3110 0.6078 0.2212 0.035 Uiso 1 1 calc R . .
H8B H 0.3095 0.6415 0.1485 0.035 Uiso 1 1 calc R . .
C9 C 0.5514(4) 0.5124(4) 0.1133(3) 0.0376(13) Uani 1 1 d . . .
H9A H 0.5280 0.5085 0.0688 0.056 Uiso 1 1 calc R . .
H9B H 0.5321 0.5680 0.1314 0.056 Uiso 1 1 calc R . .
H9C H 0.5223 0.4659 0.1385 0.056 Uiso 1 1 calc R . .
C10 C 0.9631(4) 0.4829(5) 0.1193(3) 0.0467(16) Uani 1 1 d . . .
H10A H 0.9861 0.4669 0.0766 0.070 Uiso 1 1 calc R . .
H10B H 0.9822 0.4384 0.1502 0.070 Uiso 1 1 calc R . .
H10C H 0.9924 0.5379 0.1320 0.070 Uiso 1 1 calc R . .
C11 C 0.7092(4) 0.5786(4) 0.0784(3) 0.0348(13) Uani 1 1 d . . .
H11A H 0.6789 0.5830 0.0352 0.042 Uiso 1 1 calc R . .
H11B H 0.6977 0.6335 0.1013 0.042 Uiso 1 1 calc R . .
C12 C 0.8196(4) 0.5628(5) 0.0726(3) 0.0505(18) Uani 1 1 d . . .
H12A H 0.8349 0.5467 0.0279 0.061 Uiso 1 1 calc R . .
H12B H 0.8557 0.6162 0.0831 0.061 Uiso 1 1 calc R . .
C13 C 0.6943(4) 0.4193(3) 0.0849(3) 0.0319(12) Uani 1 1 d . . .
H13A H 0.6585 0.3709 0.1048 0.038 Uiso 1 1 calc R . .
H13B H 0.6782 0.4198 0.0385 0.038 Uiso 1 1 calc R . .
C14 C 0.8042(4) 0.4066(4) 0.0946(4) 0.0462(16) Uani 1 1 d . . .
H14A H 0.8340 0.3884 0.0537 0.055 Uiso 1 1 calc R . .
H14B H 0.8162 0.3609 0.1268 0.055 Uiso 1 1 calc R . .
C15 C 0.7022(4) 0.5064(3) 0.1842(2) 0.0283(11) Uani 1 1 d . . .
H15A H 0.6803 0.4544 0.2074 0.034 Uiso 1 1 calc R . .
H15B H 0.6762 0.5574 0.2067 0.034 Uiso 1 1 calc R . .
C16 C 0.8146(4) 0.5099(3) 0.1845(2) 0.0289(11) Uani 1 1 d . . .
H16A H 0.8369 0.5675 0.1986 0.035 Uiso 1 1 calc R . .
H16B H 0.8412 0.4668 0.2151 0.035 Uiso 1 1 calc R . .
C17 C 0.7656(5) 0.8087(3) -0.0216(3) 0.0390(13) Uani 1 1 d . . .
H17A H 0.8185 0.7757 -0.0012 0.058 Uiso 1 1 calc R . .
H17B H 0.7784 0.8145 -0.0676 0.058 Uiso 1 1 calc R . .
H17C H 0.7031 0.7788 -0.0157 0.058 Uiso 1 1 calc R . .
C18 C 0.7518(4) 1.1416(3) 0.0892(2) 0.0276(10) Uani 1 1 d . . .
H18A H 0.8073 1.1483 0.1191 0.041 Uiso 1 1 calc R . .
H18B H 0.6903 1.1489 0.1124 0.041 Uiso 1 1 calc R . .
H18C H 0.7559 1.1851 0.0554 0.041 Uiso 1 1 calc R . .
C19 C 0.8602(6) 0.9442(4) 0.0012(4) 0.061(2) Uani 1 1 d . . .
H19A H 0.8827 0.9386 -0.0435 0.074 Uiso 1 1 calc R . .
H19B H 0.9100 0.9176 0.0300 0.074 Uiso 1 1 calc R . .
C20 C 0.8466(4) 1.0412(3) 0.0188(3) 0.0268(11) Uani 1 1 d . . .
H20A H 0.9047 1.0620 0.0431 0.032 Uiso 1 1 calc R . .
H20B H 0.8402 1.0758 -0.0209 0.032 Uiso 1 1 calc R . .
C21 C 0.7484(6) 0.8923(3) 0.0799(2) 0.0464(16) Uani 1 1 d . . .
H21A H 0.7994 0.8537 0.0980 0.056 Uiso 1 1 calc R . .
H21B H 0.6835 0.8672 0.0894 0.056 Uiso 1 1 calc R . .
C22 C 0.7571(4) 0.9823(3) 0.1115(2) 0.0213(9) Uani 1 1 d . . .
H22A H 0.7022 0.9912 0.1414 0.026 Uiso 1 1 calc R . .
H22B H 0.8194 0.9863 0.1363 0.026 Uiso 1 1 calc R . .
C23 C 0.6827(6) 0.9518(4) -0.0236(4) 0.066(2) Uani 1 1 d U . .
H23A H 0.6211 0.9183 -0.0271 0.079 Uiso 1 1 calc R . .
H23B H 0.7038 0.9669 -0.0674 0.079 Uiso 1 1 calc R . .
C24 C 0.6643(4) 1.0365(3) 0.0162(3) 0.0291(11) Uani 1 1 d . . .
H24A H 0.6543 1.0859 -0.0131 0.035 Uiso 1 1 calc R . .
H24B H 0.6050 1.0301 0.0427 0.035 Uiso 1 1 calc R . .
Cl1 Cl 0.47529(8) 0.00312(7) 0.17245(6) 0.0251(3) Uani 1 1 d . . .
Cl2 Cl 0.04182(9) 0.02154(8) 0.17063(6) 0.0264(3) Uani 1 1 d . . .
Cl3 Cl 0.04131(9) 0.73068(8) 0.02914(6) 0.0284(3) Uani 1 1 d . . .
Cl4 Cl 0.51510(10) 0.26702(8) 0.99454(7) 0.0358(3) Uani 1 1 d . . .
Cl5 Cl 0.25532(11) 0.45195(7) 0.10968(6) 0.0297(3) Uani 1 1 d . . .
Cl6 Cl 0.75088(9) 0.76363(7) 0.23791(5) 0.0231(2) Uani 1 1 d . . .
N1 N 0.1519(3) 0.7444(2) 0.2363(2) 0.0238(9) Uani 1 1 d . . .
N2 N 0.3394(3) 0.7398(3) 0.2146(2) 0.0273(9) Uani 1 1 d . . .
N3 N 0.6621(3) 0.5044(2) 0.11542(19) 0.0212(8) Uani 1 1 d . . .
N4 N 0.8521(3) 0.4914(3) 0.1177(2) 0.0251(9) Uani 1 1 d . . .
N5 N 0.7546(3) 1.0518(2) 0.05925(17) 0.0180(7) Uani 1 1 d . . .
N6 N 0.7603(3) 0.8988(2) 0.00911(18) 0.0223(8) Uani 1 1 d . . .
O1 O 0.4810(4) -0.0543(3) 0.2276(2) 0.0630(15) Uani 1 1 d . . .
O2 O 0.4859(3) -0.0463(3) 0.1135(2) 0.0435(10) Uani 1 1 d . . .
O3 O 0.5534(3) 0.0675(3) 0.1786(2) 0.0446(10) Uani 1 1 d . . .
O4 O 0.3800(3) 0.0443(3) 0.1717(3) 0.0625(14) Uani 1 1 d . . .
O5 O 0.1468(3) 0.0369(3) 0.1715(3) 0.0544(12) Uani 1 1 d . . .
O6 O 0.0194(3) -0.0419(3) 0.1212(2) 0.0433(10) Uani 1 1 d . . .
O7 O 0.0142(5) -0.0093(4) 0.2324(3) 0.0824(19) Uani 1 1 d . . .
O8 O -0.0099(4) 0.1011(3) 0.1552(3) 0.0705(17) Uani 1 1 d . . .
O9 O 0.0359(5) 0.6398(3) 0.0177(4) 0.103(3) Uani 1 1 d . . .
O10 O 0.1419(3) 0.7543(3) 0.0462(2) 0.0500(12) Uani 1 1 d . . .
O11 O 0.0146(4) 0.7740(5) -0.0294(3) 0.088(2) Uani 1 1 d . . .
O12 O -0.0247(3) 0.7498(3) 0.0811(2) 0.0526(12) Uani 1 1 d . . .
O13 O 0.4946(4) 0.3518(3) 1.0190(3) 0.0791(19) Uani 1 1 d . . .
O14 O 0.6152(3) 0.2653(3) 0.9717(3) 0.0580(13) Uani 1 1 d . . .
O15 O 0.5035(4) 0.2012(4) 1.0418(3) 0.0824(19) Uani 1 1 d . . .
O16 O 0.4459(4) 0.2513(3) 0.9403(2) 0.0528(12) Uani 1 1 d U . .
O17 O 0.2255(4) 0.3734(2) 0.07706(19) 0.0523(12) Uani 1 1 d U A .
O18 O 0.3446(5) 0.4289(5) 0.1517(4) 0.065(3) Uani 0.662(10) 1 d PU A 1
O19 O 0.1857(7) 0.4728(6) 0.1579(5) 0.071(3) Uani 0.662(10) 1 d PU A 1
O20 O 0.2906(9) 0.5185(5) 0.0688(3) 0.068(3) Uani 0.662(10) 1 d PU A 1
O18' O 0.2430(17) 0.4572(9) 0.1734(7) 0.056(4) Uani 0.338(10) 1 d PU A 2
O19' O 0.1834(11) 0.5203(8) 0.0770(6) 0.047(4) Uani 0.338(10) 1 d PU A 2
O20' O 0.3411(13) 0.4764(15) 0.0865(11) 0.082(6) Uani 0.338(10) 1 d PU A 2
O21 O 0.8095(4) 0.7322(3) 0.1833(2) 0.0354(12) Uani 0.823(6) 1 d P B 1
O22 O 0.8184(4) 0.7774(3) 0.2932(2) 0.0378(12) Uani 0.823(6) 1 d P B 1
O23 O 0.6792(4) 0.6991(3) 0.2548(3) 0.0465(14) Uani 0.823(6) 1 d P B 1
O24 O 0.7048(4) 0.8445(3) 0.2200(2) 0.0412(14) Uani 0.823(6) 1 d P B 1
O21' O 0.6811(15) 0.7389(15) 0.1822(10) 0.033(6) Uani 0.177(6) 1 d P B 2
O22' O 0.6759(18) 0.7792(14) 0.2924(11) 0.041(6) Uani 0.177(6) 1 d P B 2
O23' O 0.7936(17) 0.8469(14) 0.2243(10) 0.033(6) Uani 0.177(6) 1 d P B 2
O24' O 0.8079(17) 0.6966(16) 0.2552(13) 0.046(7) Uani 0.177(6) 1 d P B 2

loop_
_atom_site_aniso_label
_atom_site_aniso_U_11
_atom_site_aniso_U_22
_atom_site_aniso_U_33
_atom_site_aniso_U_23
_atom_site_aniso_U_13
_atom_site_aniso_U_12
C1 0.031(3) 0.038(3) 0.054(4) 0.004(3) 0.000(3) -0.003(2)
C2 0.033(3) 0.037(3) 0.071(4) -0.002(3) 0.003(3) 0.000(3)
C3 0.030(3) 0.009(2) 0.040(3) 0.0050(19) -0.004(2) -0.0007(19)
C4 0.034(3) 0.016(2) 0.054(3) 0.014(2) 0.000(3) -0.002(2)
C5 0.041(3) 0.024(3) 0.027(3) -0.002(2) -0.005(2) -0.001(2)
C6 0.038(3) 0.022(3) 0.042(3) -0.011(2) -0.010(2) 0.004(2)
C7 0.038(3) 0.010(2) 0.030(3) 0.0007(18) -0.008(2) -0.0049(19)
C8 0.042(3) 0.013(2) 0.032(3) -0.0049(19) -0.007(2) 0.002(2)
C9 0.024(3) 0.042(3) 0.047(3) -0.009(3) -0.001(2) 0.002(2)
C10 0.022(3) 0.074(5) 0.044(3) -0.001(3) -0.004(2) -0.010(3)
C11 0.046(3) 0.028(3) 0.031(3) 0.012(2) -0.006(2) -0.005(2)
C12 0.034(3) 0.071(5) 0.046(3) 0.038(3) -0.016(3) -0.027(3)
C13 0.034(3) 0.022(3) 0.040(3) -0.017(2) 0.002(2) -0.004(2)
C14 0.031(3) 0.041(3) 0.067(4) -0.034(3) 0.007(3) -0.003(3)
C15 0.037(3) 0.029(3) 0.019(2) -0.002(2) -0.001(2) 0.000(2)
C16 0.037(3) 0.028(3) 0.022(2) 0.000(2) -0.006(2) 0.001(2)
C17 0.060(4) 0.018(3) 0.038(3) -0.008(2) -0.005(3) -0.001(2)
C18 0.032(3) 0.015(2) 0.036(3) -0.0071(19) -0.002(2) 0.002(2)
C19 0.073(5) 0.033(3) 0.080(5) -0.019(3) 0.050(4) -0.021(3)
C20 0.029(3) 0.019(2) 0.033(3) 0.001(2) 0.009(2) -0.004(2)
C21 0.097(5) 0.017(2) 0.025(3) 0.003(2) 0.007(3) 0.008(3)
C22 0.028(2) 0.022(2) 0.0143(19) 0.0036(17) 0.0009(19) 0.003(2)
C23 0.081(5) 0.033(3) 0.083(5) -0.017(3) -0.053(4) 0.014(3)
C24 0.031(3) 0.020(2) 0.036(3) 0.000(2) -0.016(2) 0.003(2)
Cl1 0.0228(5) 0.0226(5) 0.0299(6) -0.0035(5) 0.0009(5) -0.0005(4)
Cl2 0.0256(6) 0.0233(6) 0.0302(6) 0.0008(5) -0.0050(5) 0.0047(5)
Cl3 0.0317(6) 0.0234(6) 0.0304(6) 0.0003(5) 0.0037(5) -0.0081(5)
Cl4 0.0299(7) 0.0216(6) 0.0555(8) -0.0048(6) -0.0087(6) 0.0009(5)
Cl5 0.0443(7) 0.0167(5) 0.0283(6) -0.0048(4) 0.0041(6) -0.0048(5)
Cl6 0.0319(6) 0.0149(5) 0.0225(5) -0.0014(4) -0.0003(5) -0.0002(5)
N1 0.029(2) 0.0123(19) 0.030(2) 0.0032(16) -0.0019(17) -0.0005(16)
N2 0.027(2) 0.015(2) 0.040(2) 0.0007(17) -0.0049(19) 0.0017(17)
N3 0.022(2) 0.0174(19) 0.024(2) -0.0020(16) 0.0000(16) -0.0026(16)
N4 0.021(2) 0.030(2) 0.025(2) 0.0016(17) -0.0009(16) -0.0081(17)
N5 0.0216(19) 0.0133(17) 0.0190(17) 0.0003(14) -0.0030(16) 0.0000(15)
N6 0.030(2) 0.0159(18) 0.0212(18) -0.0024(15) -0.0030(16) -0.0014(17)
O1 0.087(4) 0.059(3) 0.042(2) 0.017(2) -0.024(2) -0.032(3)
O2 0.051(2) 0.044(2) 0.036(2) -0.0173(18) 0.0054(19) -0.002(2)
O3 0.044(2) 0.033(2) 0.057(3) -0.0079(19) 0.009(2) -0.0157(18)
O4 0.030(2) 0.065(3) 0.092(4) -0.026(3) -0.001(2) 0.014(2)
O5 0.036(2) 0.052(3) 0.075(3) -0.014(2) -0.008(2) -0.008(2)
O6 0.042(2) 0.029(2) 0.058(3) -0.0123(19) -0.015(2) 0.0014(17)
O7 0.093(4) 0.107(5) 0.048(3) 0.026(3) 0.033(3) 0.020(4)
O8 0.083(4) 0.033(2) 0.095(4) -0.018(2) -0.051(3) 0.029(2)
O9 0.121(5) 0.038(3) 0.153(6) -0.049(3) 0.099(5) -0.043(3)
O10 0.037(2) 0.057(3) 0.057(3) 0.025(2) -0.004(2) -0.009(2)
O11 0.054(3) 0.143(6) 0.067(3) 0.059(4) -0.027(3) -0.042(4)
O12 0.046(3) 0.059(3) 0.054(3) -0.019(2) 0.019(2) -0.001(2)
O13 0.062(3) 0.046(3) 0.128(5) -0.044(3) -0.034(3) 0.012(2)
O14 0.036(2) 0.060(3) 0.078(3) 0.002(3) -0.003(2) 0.004(2)
O15 0.062(4) 0.093(4) 0.092(4) 0.050(4) 0.002(3) 0.011(3)
O16 0.049(3) 0.046(2) 0.063(3) -0.008(2) -0.017(2) -0.008(2)
O17 0.101(4) 0.0208(19) 0.035(2) -0.0056(16) -0.011(2) -0.013(2)
O18 0.043(4) 0.061(5) 0.089(6) 0.017(4) -0.024(4) -0.012(3)
O19 0.045(4) 0.070(5) 0.098(6) -0.043(5) 0.027(4) -0.001(4)
O20 0.139(8) 0.031(4) 0.035(3) 0.013(3) -0.011(4) -0.027(4)
O18' 0.098(10) 0.033(6) 0.037(6) 0.003(5) -0.004(7) -0.009(7)
O19' 0.058(7) 0.031(6) 0.050(7) 0.005(5) -0.012(5) 0.022(5)
O20' 0.044(7) 0.101(10) 0.101(10) -0.026(8) 0.004(7) -0.001(7)
O21 0.044(3) 0.030(2) 0.033(2) -0.0085(19) 0.008(2) 0.009(2)
O22 0.045(3) 0.037(3) 0.031(2) -0.004(2) -0.011(2) 0.000(2)
O23 0.043(3) 0.043(3) 0.053(3) 0.004(2) 0.006(2) -0.018(2)
O24 0.064(4) 0.027(3) 0.032(3) 0.0011(19) -0.001(2) 0.023(2)
O21' 0.025(11) 0.049(13) 0.024(10) -0.013(9) -0.014(8) 0.016(9)
O22' 0.056(15) 0.029(12) 0.037(12) 0.008(9) 0.033(11) 0.021(10)
O23' 0.036(13) 0.029(11) 0.034(12) -0.006(9) 0.008(9) -0.018(9)
O24' 0.033(12) 0.043(14) 0.062(16) 0.008(12) -0.001(11) 0.014(10)

loop_
_atom_type_symbol
_atom_type_description
_atom_type_scat_dispersion_real
_atom_type_scat_dispersion_imag
_atom_type_scat_source
C C 0.0033 0.0016 'International Tables Vol C Tables 4.2.6.8 and 6.1.1.4'
H H 0.0000 0.0000 'International Tables Vol C Tables 4.2.6.8 and 6.1.1.4'
N N 0.0061 0.0033 'International Tables Vol C Tables 4.2.6.8 and 6.1.1.4'
O O 0.0106 0.0060 'International Tables Vol C Tables 4.2.6.8 and 6.1.1.4'
Cl Cl 0.1484 0.1585 'International Tables Vol C Tables 4.2.6.8 and 6.1.1.4'

loop_
_geom_angle_atom_site_label_1
_geom_angle_atom_site_label_2
_geom_angle_atom_site_label_3
_geom_angle
C4 C3 N1 109.4(4)
N2 C4 C3 109.0(4)
N1 C5 C6 109.1(4)
N2 C6 C5 109.4(4)
N1 C7 C8 109.1(4)
N2 C8 C7 109.7(4)
C12 C11 N3 109.7(4)
N4 C12 C11 110.4(4)
C14 C13 N3 110.1(4)
C13 C14 N4 110.0(5)
N3 C15 C16 110.6(4)
N4 C16 C15 109.7(4)
N6 C19 C20 107.9(5)
N5 C20 C19 109.5(4)
N6 C21 C22 110.5(4)
N5 C22 C21 109.4(3)
N6 C23 C24 109.6(5)
N5 C24 C23 107.8(4)
O4 Cl1 O1 108.6(4)
O4 Cl1 O2 108.8(3)
O1 Cl1 O2 109.7(3)
O4 Cl1 O3 110.4(3)
O1 Cl1 O3 108.5(3)
O2 Cl1 O3 110.8(3)
O7 Cl2 O5 108.3(4)
O7 Cl2 O6 110.8(4)
O5 Cl2 O6 108.6(3)
O7 Cl2 O8 110.6(4)
O5 Cl2 O8 109.7(3)
O6 Cl2 O8 108.8(3)
O9 Cl3 O11 108.0(5)
O9 Cl3 O12 107.2(3)
O11 Cl3 O12 112.7(4)
O9 Cl3 O10 109.5(4)
O11 Cl3 O10 108.4(3)
O12 Cl3 O10 110.9(3)
O15 Cl4 O13 112.8(4)
O15 Cl4 O14 109.0(3)
O13 Cl4 O14 108.7(3)
O15 Cl4 O16 109.4(4)
O13 Cl4 O16 107.2(3)
O14 Cl4 O16 109.7(3)
O20' Cl5 O18' 117.7(13)
O20' Cl5 O20 43.1(10)
O18' Cl5 O20 126.4(7)
O20' Cl5 O19 142.0(9)
O18' Cl5 O19 36.7(8)
O20 Cl5 O19 119.1(6)
O20' Cl5 O17 108.3(9)
O18' Cl5 O17 118.4(7)
O20 Cl5 O17 115.1(3)
O19 Cl5 O17 109.6(4)
O20' Cl5 O18 65.0(11)
O18' Cl5 O18 63.8(10)
O20 Cl5 O18 103.8(5)
O19 Cl5 O18 100.5(6)
O17 Cl5 O18 106.6(4)
O20' Cl5 O19' 101.2(12)
O18' Cl5 O19' 107.4(10)
O20 Cl5 O19' 58.1(7)
O19 Cl5 O19' 74.8(7)
O17 Cl5 O19' 101.1(5)
O18 Cl5 O19' 151.7(6)
O24' Cl6 O23 77.7(11)
O24' Cl6 O23' 120.8(15)
O23 Cl6 O23' 160.3(10)
O24' Cl6 O24 170.2(11)
O23 Cl6 O24 111.8(3)
O23' Cl6 O24 49.5(9)
O24' Cl6 O21 68.6(11)
O23 Cl6 O21 109.3(3)
O23' Cl6 O21 85.5(9)
O24 Cl6 O21 108.9(3)
O24' Cl6 O22 63.4(12)
O23 Cl6 O22 109.0(3)
O23' Cl6 O22 77.0(9)
O24 Cl6 O22 109.7(3)
O21 Cl6 O22 108.0(3)
O24' Cl6 O21' 111.0(14)
O23 Cl6 O21' 66.3(9)
O23' Cl6 O21' 108.7(13)
O24 Cl6 O21' 76.2(8)
O21 Cl6 O21' 70.9(8)
O22 Cl6 O21' 173.8(9)
O24' Cl6 O22' 107.9(14)
O23 Cl6 O22' 58.6(9)
O23' Cl6 O22' 105.8(12)
O24 Cl6 O22' 76.5(8)
O21 Cl6 O22' 167.8(10)
O22 Cl6 O22' 79.5(10)
O21' Cl6 O22' 100.6(13)
C1 N1 C7 111.7(4)
C1 N1 C5 110.6(4)
C7 N1 C5 107.7(4)
C1 N1 C3 109.7(4)
C7 N1 C3 108.5(4)
C5 N1 C3 108.4(4)
C6 N2 C2 110.2(5)
C6 N2 C4 108.9(4)
C2 N2 C4 111.3(4)
C6 N2 C8 109.5(4)
C2 N2 C8 110.1(4)
C4 N2 C8 106.8(4)
C9 N3 C15 111.7(4)
C9 N3 C11 110.3(4)
C15 N3 C11 108.0(4)
C9 N3 C13 110.5(4)
C15 N3 C13 107.8(4)
C11 N3 C13 108.5(4)
C12 N4 C16 109.4(5)
C12 N4 C10 111.1(4)
C16 N4 C10 110.1(4)
C12 N4 C14 108.2(5)
C16 N4 C14 107.6(4)
C10 N4 C14 110.4(5)
C18 N5 C20 110.4(4)
C18 N5 C24 110.9(4)
C20 N5 C24 108.6(4)
C18 N5 C22 110.7(3)
C20 N5 C22 107.7(4)
C24 N5 C22 108.5(4)
C21 N6 C23 113.7(5)
C21 N6 C17 110.8(4)
C23 N6 C17 110.3(4)
C21 N6 C19 104.1(5)
C23 N6 C19 108.6(5)
C17 N6 C19 109.0(4)

loop_
_geom_bond_atom_site_label_1
_geom_bond_atom_site_label_2
_geom_bond_distance
C1 N1 1.488(7)
C2 N2 1.493(7)
C3 C4 1.511(7)
C3 N1 1.512(6)
C4 N2 1.508(6)
C5 N1 1.510(6)
C5 C6 1.517(8)
C6 N2 1.488(7)
C7 N1 1.503(6)
C7 C8 1.520(7)
C8 N2 1.510(6)
C9 N3 1.485(7)
C10 N4 1.489(7)
C11 C12 1.501(8)
C11 N3 1.503(6)
C12 N4 1.487(7)
C13 C14 1.492(8)
C13 N3 1.504(6)
C14 N4 1.515(7)
C15 N3 1.499(6)
C15 C16 1.502(7)
C16 N4 1.487(6)
C17 N6 1.512(6)
C18 N5 1.499(5)
C19 N6 1.514(7)
C19 C20 1.532(7)
C20 N5 1.500(6)
C21 N6 1.460(6)
C21 C22 1.521(7)
C22 N5 1.505(5)
C23 N6 1.469(7)
C23 C24 1.546(8)
C24 N5 1.503(6)
Cl1 O4 1.419(4)
Cl1 O1 1.428(4)
Cl1 O2 1.429(4)
Cl1 O3 1.437(4)
Cl2 O7 1.401(5)
Cl2 O5 1.423(4)
Cl2 O6 1.427(4)
Cl2 O8 1.429(4)
Cl3 O9 1.406(5)
Cl3 O11 1.409(5)
Cl3 O12 1.420(4)
Cl3 O10 1.431(4)
Cl4 O15 1.403(6)
Cl4 O13 1.414(5)
Cl4 O14 1.422(5)
Cl4 O16 1.454(5)
Cl5 O20' 1.301(18)
Cl5 O18' 1.318(14)
Cl5 O20 1.399(7)
Cl5 O19 1.400(8)
Cl5 O17 1.424(4)
Cl5 O18 1.502(7)
Cl5 O19' 1.562(11)
Cl6 O24' 1.32(2)
Cl6 O23 1.418(5)
Cl6 O23' 1.42(2)
Cl6 O24 1.424(5)
Cl6 O21 1.452(4)
Cl6 O22 1.452(5)
Cl6 O21' 1.510(19)
Cl6 O22' 1.527(19)
